data_2227235
loop_
_publ_author_name
'Lyczko, Krzysztof'
'Lyczko, Monika'
'Starosta, Wojciech'

_publ_section_title
;
 <i>catena</i>-Poly[(\m~3~-2-hydroxy-4-isopropylcyclohepta-2,4,6-trien-1-onato)(\m~2~-2-hydroxy-4-isopropylcyclohepta-2,4,6-trien-1-onato)lead(II)]
;
_journal_coeditor_code BT5353
_journal_issue 11
_journal_name_full 'Acta Crystallographica Section E'
_journal_page_first m1395
_journal_page_last m1396
_journal_paper_doi 10.1107/S1600536810039978
_journal_volume 66
_journal_year 2010
_chemical_formula_iupac '[Pb (C10 H11 O2)2]'
_chemical_formula_moiety 'C20 H22 O4 Pb'
_chemical_formula_sum 'C20 H22 O4 Pb'
_chemical_formula_weight 533.57
_chemical_name_common bis(hinokitiolato-O,O')lead(II)
_chemical_name_systematic
;
<i>catena</i>-Poly[(\m~3~-2-hydroxy-4-isopropylcyclohepta-2,4,6-trien-\
1-onato)(\m~2~-2-hydroxy-4-isopropylcyclohepta-2,4,6-trien-\
1-onato)lead(II)]
;
_space_group_IT_number 33
_symmetry_cell_setting orthorhombic
_symmetry_space_group_name_Hall 'P 2c -2n'
_symmetry_space_group_name_H-M 'P n a 21'
_atom_sites_solution_hydrogens geom
_atom_sites_solution_primary direct
_atom_sites_solution_secondary difmap
_cell_angle_alpha 90.00
_cell_angle_beta 90.00
_cell_angle_gamma 90.00
_cell_formula_units_Z 4
_cell_length_a 33.780(7)
_cell_length_b 8.2802(17)
_cell_length_c 7.3661(15)
_cell_measurement_reflns_used 25
_cell_measurement_temperature 293(2)
_cell_measurement_theta_max 15
_cell_measurement_theta_min 6
_cell_volume 2060.3(7)
_computing_cell_refinement 'KM-4 Software (Kuma, 1996)'
_computing_data_collection 'KM-4 Software (Kuma, 1996)'
_computing_data_reduction 'DATAPROC (Kuma, 2001)'
_computing_molecular_graphics 'XP in SHELXTL (Sheldrick, 2008)'
_computing_publication_material 'SHELXL97 (Sheldrick, 2008)'
_computing_structure_refinement 'SHELXL97 (Sheldrick, 2008)'
_computing_structure_solution 'SHELXS97 (Sheldrick, 2008)'
_diffrn_ambient_temperature 293(2)
_diffrn_measured_fraction_theta_full 0.997
_diffrn_measured_fraction_theta_max 0.950
_diffrn_measurement_device_type 'Kuma KM-4 four-circle'
_diffrn_measurement_method 'profile data from \w/2\q scan'
_diffrn_radiation_monochromator graphite
_diffrn_radiation_source 'fine-focus sealed tube'
_diffrn_radiation_type MoK\a
_diffrn_radiation_wavelength 0.71073
_diffrn_reflns_av_R_equivalents 0.0933
_diffrn_reflns_av_sigmaI/netI 0.0679
_diffrn_reflns_limit_h_max 45
_diffrn_reflns_limit_h_min 0
_diffrn_reflns_limit_k_max 1
_diffrn_reflns_limit_k_min -11
_diffrn_reflns_limit_l_max 10
_diffrn_reflns_limit_l_min 0
_diffrn_reflns_number 3452
_diffrn_reflns_theta_full 25.00
_diffrn_reflns_theta_max 30.00
_diffrn_reflns_theta_min 1.21
_diffrn_standards_decay_% 1.12
_diffrn_standards_interval_count 200
_diffrn_standards_number 3
_exptl_absorpt_coefficient_mu 8.207
_exptl_absorpt_correction_T_max 0.78905
_exptl_absorpt_correction_T_min 0.52716
_exptl_absorpt_correction_type analytical
_exptl_absorpt_process_details '(CrysAlis RED; Oxford Diffraction, 2000)'
_exptl_crystal_colour 'dark yellow'
_exptl_crystal_density_diffrn 1.720
_exptl_crystal_density_method 'not measured'
_exptl_crystal_description plate
_exptl_crystal_F_000 1024
_exptl_crystal_size_max 0.35
_exptl_crystal_size_mid 0.05
_exptl_crystal_size_min 0.03
_refine_diff_density_max 1.379
_refine_diff_density_min -2.109
_refine_ls_abs_structure_details '0 Friedel pairs'
_refine_ls_abs_structure_Flack -0.004(18)
_refine_ls_extinction_method none
_refine_ls_goodness_of_fit_ref 1.058
_refine_ls_hydrogen_treatment constr
_refine_ls_matrix_type full
_refine_ls_number_parameters 216
_refine_ls_number_reflns 3063
_refine_ls_number_restraints 13
_refine_ls_restrained_S_all 1.057
_refine_ls_R_factor_all 0.0870
_refine_ls_R_factor_gt 0.0318
_refine_ls_shift/su_max 0.001
_refine_ls_shift/su_mean 0.000
_refine_ls_structure_factor_coef Fsqd
_refine_ls_weighting_details 'calc w=1/[\s^2^(Fo^2^)+(0.0528P)^2^] where P=(Fo^2^+2Fc^2^)/3'
_refine_ls_weighting_scheme calc
_refine_ls_wR_factor_gt 0.0805
_refine_ls_wR_factor_ref 0.0929
_reflns_number_gt 1969
_reflns_number_total 3063
_reflns_threshold_expression I>2\s(I)
_cod_data_source_file bt5353.cif
_cod_data_source_block I
_cod_database_code 2227235
_cod_database_fobs_code 2227235

loop_
_symmetry_equiv_pos_as_xyz
'x, y, z'
'-x, -y, z+1/2'
'x+1/2, -y+1/2, z'
'-x+1/2, y+1/2, z+1/2'

loop_
_atom_site_type_symbol
_atom_site_label
_atom_site_fract_x
_atom_site_fract_y
_atom_site_fract_z
_atom_site_U_iso_or_equiv
_atom_site_adp_type
_atom_site_calc_flag
_atom_site_refinement_flags
_atom_site_occupancy
_atom_site_disorder_assembly
_atom_site_disorder_group
Pb Pb1 0.481976(9) 0.57161(3) 0.75652(10) 0.03247(9) Uani d . 1 . .
O O1 0.4460(2) 0.4808(9) 0.4911(10) 0.0418(16) Uani d . 1 . .
O O11 0.4841(2) 0.3176(7) 0.8915(10) 0.0380(15) Uani d . 1 . .
O O12 0.5278(2) 0.3903(9) 0.6075(9) 0.0383(18) Uani d . 1 . .
C C6 0.3480(4) 0.4735(14) 0.285(2) 0.051(3) Uani d . 1 . .
H H6 0.3422 0.4691 0.1621 0.061 Uiso calc R 1 . .
C C7 0.3888(4) 0.4763(13) 0.3168(15) 0.047(3) Uani d . 1 . .
H H7 0.4050 0.4696 0.2149 0.056 Uiso calc R 1 . .
C C1 0.4082(4) 0.4881(11) 0.4871(13) 0.037(2) Uani d . 1 . .
C C2 0.3877(4) 0.5141(14) 0.6634(14) 0.041(3) Uani d . 1 . .
C C12 0.5365(3) 0.2592(10) 0.6953(14) 0.029(2) Uani d . 1 . .
C C11 0.5116(3) 0.2171(12) 0.8453(13) 0.034(2) Uani d . 1 . .
C C3 0.3461(3) 0.5041(16) 0.6895(17) 0.050(3) Uani d . 1 . .
H H3 0.3393 0.5113 0.8116 0.060 Uiso calc R 1 . .
C C5 0.3149(4) 0.4757(16) 0.388(2) 0.062(4) Uani d . 1 . .
H H5 0.2909 0.4695 0.3269 0.075 Uiso calc R 1 . .
C C4 0.3133(4) 0.486(2) 0.581(2) 0.065(4) Uani d . 1 C .
O O2 0.4095(3) 0.5386(11) 0.7952(9) 0.054(2) Uani d . 1 . .
C C17 0.5161(4) 0.0757(11) 0.9515(17) 0.047(3) Uani d . 1 . .
H H27 0.4975 0.0639 1.0437 0.057 Uiso calc R 1 . .
C C14 0.5868(4) 0.0264(15) 0.6776(18) 0.049(3) Uani d . 1 D .
C C13 0.5692(3) 0.1717(12) 0.6255(14) 0.038(2) Uani d . 1 . .
H H23 0.5812 0.2205 0.5260 0.045 Uiso calc R 1 . .
C C15 0.5738(4) -0.0695(14) 0.819(2) 0.060(4) Uani d . 1 . .
H H25 0.5880 -0.1648 0.8353 0.072 Uiso calc R 1 . .
C C18 0.6213(5) -0.0337(18) 0.559(2) 0.082(4) Uani d D 1 . .
H H18 0.6343 -0.1202 0.6275 0.099 Uiso calc R 1 A 3
C C16 0.5434(5) -0.0469(13) 0.941(2) 0.066(4) Uani d . 1 . .
H H26 0.5410 -0.1266 1.0291 0.079 Uiso calc R 1 . .
C C8 0.2724(4) 0.483(2) 0.668(2) 0.087(4) Uani d D 1 . .
H H8 0.2534 0.4871 0.5679 0.104 Uiso calc R 1 B 1
C C9A 0.2598(7) 0.613(3) 0.800(4) 0.087(4) Uani d PD 0.69(4) C 1
H H9A 0.2623 0.7168 0.7426 0.130 Uiso calc PR 0.69(4) C 1
H H9B 0.2764 0.6094 0.9055 0.130 Uiso calc PR 0.69(4) C 1
H H9C 0.2327 0.5959 0.8346 0.130 Uiso calc PR 0.69(4) C 1
C C10A 0.2694(7) 0.314(2) 0.747(5) 0.087(4) Uani d PD 0.69(4) C 1
H H10A 0.2774 0.2367 0.6564 0.130 Uiso calc PR 0.69(4) C 1
H H10B 0.2425 0.2926 0.7818 0.130 Uiso calc PR 0.69(4) C 1
H H10C 0.2864 0.3050 0.8507 0.130 Uiso calc PR 0.69(4) C 1
C C9B 0.2709(15) 0.656(4) 0.742(9) 0.087(4) Uani d PD 0.31(4) C 2
H H9D 0.2819 0.7287 0.6532 0.130 Uiso calc PR 0.31(4) C 2
H H9E 0.2861 0.6628 0.8518 0.130 Uiso calc PR 0.31(4) C 2
H H9F 0.2440 0.6857 0.7662 0.130 Uiso calc PR 0.31(4) C 2
C C10B 0.2558(15) 0.367(6) 0.810(6) 0.087(4) Uani d PD 0.31(4) C 2
H H10D 0.2287 0.3943 0.8354 0.130 Uiso calc PR 0.31(4) C 2
H H10E 0.2711 0.3744 0.9193 0.130 Uiso calc PR 0.31(4) C 2
H H10F 0.2570 0.2583 0.7641 0.130 Uiso calc PR 0.31(4) C 2
C C19A 0.6081(9) -0.107(5) 0.383(4) 0.082(4) Uani d PD 0.60(6) D 3
H H19A 0.5888 -0.1893 0.4069 0.123 Uiso calc PR 0.60(6) D 3
H H19B 0.6305 -0.1531 0.3222 0.123 Uiso calc PR 0.60(6) D 3
H H19C 0.5965 -0.0245 0.3082 0.123 Uiso calc PR 0.60(6) D 3
C C20A 0.6523(9) 0.101(3) 0.534(6) 0.082(4) Uani d PD 0.60(6) D 3
H H20A 0.6595 0.1435 0.6509 0.123 Uiso calc PR 0.60(6) D 3
H H20B 0.6414 0.1851 0.4605 0.123 Uiso calc PR 0.60(6) D 3
H H20C 0.6754 0.0568 0.4763 0.123 Uiso calc PR 0.60(6) D 3
C C19B 0.6116(14) -0.039(8) 0.356(4) 0.082(4) Uani d PD 0.40(6) D 4
H H19D 0.5866 -0.0922 0.3390 0.123 Uiso calc PR 0.40(6) D 4
H H19E 0.6319 -0.0975 0.2934 0.123 Uiso calc PR 0.40(6) D 4
H H19F 0.6101 0.0689 0.3098 0.123 Uiso calc PR 0.40(6) D 4
C C20B 0.6584(9) 0.057(6) 0.603(8) 0.082(4) Uani d PD 0.40(6) D 4
H H20D 0.6632 0.0523 0.7310 0.123 Uiso calc PR 0.40(6) D 4
H H20E 0.6555 0.1676 0.5660 0.123 Uiso calc PR 0.40(6) D 4
H H20F 0.6802 0.0093 0.5391 0.123 Uiso calc PR 0.40(6) D 4

loop_
_atom_site_aniso_label
_atom_site_aniso_U_11
_atom_site_aniso_U_22
_atom_site_aniso_U_33
_atom_site_aniso_U_12
_atom_site_aniso_U_13
_atom_site_aniso_U_23
Pb1 0.04021(16) 0.03651(14) 0.02070(12) 0.00435(15) -0.0009(6) 0.0007(4)
O1 0.044(4) 0.055(4) 0.026(3) 0.003(4) 0.001(3) -0.008(3)
O11 0.046(4) 0.035(3) 0.033(3) 0.003(3) 0.005(3) 0.008(3)
O12 0.058(5) 0.042(4) 0.016(3) 0.013(3) 0.004(3) 0.008(3)
C6 0.069(7) 0.072(6) 0.013(9) -0.003(5) -0.007(5) -0.001(5)
C7 0.069(8) 0.049(5) 0.023(5) -0.003(5) -0.007(5) -0.002(4)
C1 0.055(6) 0.030(4) 0.027(5) 0.003(5) -0.004(5) -0.001(4)
C2 0.052(7) 0.049(6) 0.021(5) 0.002(5) -0.007(5) 0.000(4)
C12 0.037(6) 0.019(4) 0.033(4) 0.001(4) 0.004(4) 0.003(3)
C11 0.052(7) 0.028(4) 0.022(4) -0.011(4) 0.001(4) -0.001(4)
C3 0.039(6) 0.076(8) 0.035(5) -0.005(6) 0.006(5) -0.009(6)
C5 0.054(8) 0.063(8) 0.070(10) -0.003(6) -0.030(8) 0.006(7)
C4 0.059(9) 0.079(9) 0.057(9) 0.006(7) -0.007(7) -0.012(8)
O2 0.049(4) 0.096(6) 0.017(6) -0.004(4) -0.001(3) -0.012(4)
C17 0.073(8) 0.037(5) 0.032(5) -0.010(6) -0.001(5) 0.005(4)
C14 0.060(8) 0.038(6) 0.050(7) 0.013(6) -0.009(6) -0.003(5)
C13 0.050(6) 0.040(5) 0.023(4) 0.005(4) 0.001(4) 0.006(4)
C15 0.069(7) 0.038(5) 0.072(11) 0.013(6) 0.004(7) 0.014(6)
C18 0.070(7) 0.078(8) 0.098(10) 0.019(6) 0.023(7) -0.003(7)
C16 0.115(13) 0.035(6) 0.047(7) 0.004(6) 0.018(8) 0.014(5)
C8 0.042(6) 0.142(11) 0.077(10) 0.005(6) 0.002(6) 0.005(9)
C9A 0.042(6) 0.142(11) 0.077(10) 0.005(6) 0.002(6) 0.005(9)
C10A 0.042(6) 0.142(11) 0.077(10) 0.005(6) 0.002(6) 0.005(9)
C9B 0.042(6) 0.142(11) 0.077(10) 0.005(6) 0.002(6) 0.005(9)
C10B 0.042(6) 0.142(11) 0.077(10) 0.005(6) 0.002(6) 0.005(9)
C19A 0.070(7) 0.078(8) 0.098(10) 0.019(6) 0.023(7) -0.003(7)
C20A 0.070(7) 0.078(8) 0.098(10) 0.019(6) 0.023(7) -0.003(7)
C19B 0.070(7) 0.078(8) 0.098(10) 0.019(6) 0.023(7) -0.003(7)
C20B 0.070(7) 0.078(8) 0.098(10) 0.019(6) 0.023(7) -0.003(7)

loop_
_atom_type_symbol
_atom_type_description
_atom_type_scat_dispersion_real
_atom_type_scat_dispersion_imag
_atom_type_scat_source
C C 0.0033 0.0016 'International Tables Vol C Tables 4.2.6.8 and 6.1.1.4'
H H 0.0000 0.0000 'International Tables Vol C Tables 4.2.6.8 and 6.1.1.4'
O O 0.0106 0.0060 'International Tables Vol C Tables 4.2.6.8 and 6.1.1.4'
Pb Pb -3.3944 10.1111 'International Tables Vol C Tables 4.2.6.8 and 6.1.1.4'

loop_
_geom_angle_atom_site_label_1
_geom_angle_atom_site_label_2
_geom_angle_atom_site_label_3
_geom_angle_site_symmetry_1
_geom_angle_site_symmetry_3
_geom_angle
_geom_angle_publ_flag
O11 Pb1 O12 . . 67.3(2) y
O11 Pb1 O1 . . 94.6(3) ?
O12 Pb1 O1 . . 76.2(3) ?
O11 Pb1 O2 . . 83.2(3) ?
O12 Pb1 O2 . . 128.0(3) ?
O1 Pb1 O2 . . 64.1(2) y
O11 Pb1 O12 . 2_665 72.0(2) ?
O12 Pb1 O12 . 2_665 126.99(19) ?
O1 Pb1 O12 . 2_665 140.3(3) ?
O2 Pb1 O12 . 2_665 77.0(2) ?
C1 O1 Pb1 . . 120.3(6) ?
C11 O11 Pb1 . . 119.4(6) ?
C12 O12 Pb1 . . 115.9(6) ?
C12 O12 Pb1 . 2_664 128.3(6) ?
Pb1 O12 Pb1 . 2_664 107.0(3) ?
C5 C6 C7 . . 136.4(13) ?
C5 C6 H6 . . 111.8 ?
C7 C6 H6 . . 111.8 ?
C6 C7 C1 . . 127.1(12) ?
C6 C7 H7 . . 116.5 ?
C1 C7 H7 . . 116.5 ?
O1 C1 C7 . . 118.5(10) ?
O1 C1 C2 . . 117.0(9) ?
C7 C1 C2 . . 124.5(11) ?
O2 C2 C3 . . 119.6(11) ?
O2 C2 C1 . . 115.5(10) ?
C3 C2 C1 . . 124.9(11) ?
O12 C12 C13 . . 115.0(9) ?
O12 C12 C11 . . 117.1(9) ?
C13 C12 C11 . . 127.8(9) ?
O11 C11 C17 . . 117.7(9) ?
O11 C11 C12 . . 117.9(9) ?
C17 C11 C12 . . 124.3(10) ?
C4 C3 C2 . . 136.5(12) ?
C4 C3 H3 . . 111.7 ?
C2 C3 H3 . . 111.7 ?
C6 C5 C4 . . 126.2(13) ?
C6 C5 H5 . . 116.9 ?
C4 C5 H5 . . 116.9 ?
C3 C4 C5 . . 123.7(15) ?
C3 C4 C8 . . 119.3(14) ?
C5 C4 C8 . . 116.9(14) ?
C2 O2 Pb1 . . 121.1(7) ?
C16 C17 C11 . . 130.6(12) ?
C16 C17 H27 . . 114.7 ?
C11 C17 H27 . . 114.7 ?
C15 C14 C13 . . 124.5(12) ?
C15 C14 C18 . . 118.9(11) ?
C13 C14 C18 . . 116.5(12) ?
C14 C13 C12 . . 132.3(10) ?
C14 C13 H23 . . 113.8 ?
C12 C13 H23 . . 113.8 ?
C16 C15 C14 . . 130.6(11) ?
C16 C15 H25 . . 114.7 ?
C14 C15 H25 . . 114.7 ?
C20B C18 C19A . . 130(2) ?
C20B C18 C19B . . 113.9(17) ?
C20B C18 C14 . . 110(2) ?
C19A C18 C14 . . 113.4(16) ?
C19B C18 C14 . . 114(2) ?
C19A C18 C20A . . 113.1(15) ?
C19B C18 C20A . . 93(2) ?
C14 C18 C20A . . 110.4(15) ?
C20B C18 H18 . . 83.2 ?
C19A C18 H18 . . 106.5 ?
C19B C18 H18 . . 125.3 ?
C14 C18 H18 . . 106.5 ?
C20A C18 H18 . . 106.5 ?
C15 C16 C17 . . 129.7(12) ?
C15 C16 H26 . . 115.1 ?
C17 C16 H26 . . 115.1 ?
C9A C8 C10A . . 113.4(15) ?
C9A C8 C4 . . 120.7(16) ?
C10A C8 C4 . . 103.7(15) ?
C9A C8 C10B . . 85(2) ?
C4 C8 C10B . . 129(2) ?
C10A C8 C9B . . 137(3) ?
C4 C8 C9B . . 99(2) ?
C10B C8 C9B . . 109.8(18) ?
C9A C8 H8 . . 106.0 ?
C10A C8 H8 . . 106.0 ?
C4 C8 H8 . . 106.0 ?
C10B C8 H8 . . 107.3 ?
C9B C8 H8 . . 102.3 ?
C8 C9A H9A . . 109.5 ?
C8 C9A H9B . . 109.5 ?
H9A C9A H9B . . 109.5 ?
C8 C9A H9C . . 109.5 ?
H9A C9A H9C . . 109.5 ?
H9B C9A H9C . . 109.5 ?
C8 C10A H10A . . 109.5 ?
C8 C10A H10B . . 109.5 ?
H10A C10A H10B . . 109.5 ?
C8 C10A H10C . . 109.5 ?
H10A C10A H10C . . 109.5 ?
H10B C10A H10C . . 109.5 ?
C8 C9B H9D . . 109.5 ?
C8 C9B H9E . . 109.5 ?
H9D C9B H9E . . 109.5 ?
C8 C9B H9F . . 109.5 ?
H9D C9B H9F . . 109.5 ?
H9E C9B H9F . . 109.5 ?
C8 C10B H10D . . 109.5 ?
C8 C10B H10E . . 109.5 ?
H10D C10B H10E . . 109.5 ?
C8 C10B H10F . . 109.5 ?
H10D C10B H10F . . 109.5 ?
H10E C10B H10F . . 109.5 ?
C18 C19A H19A . . 109.5 ?
C18 C19A H19B . . 109.5 ?
H19A C19A H19B . . 109.5 ?
C18 C19A H19C . . 109.5 ?
H19A C19A H19C . . 109.5 ?
H19B C19A H19C . . 109.5 ?
C18 C20A H20A . . 109.5 ?
C18 C20A H20B . . 109.5 ?
H20A C20A H20B . . 109.5 ?
C18 C20A H20C . . 109.5 ?
H20A C20A H20C . . 109.5 ?
H20B C20A H20C . . 109.5 ?
C18 C19B H19D . . 109.5 ?
C18 C19B H19E . . 109.5 ?
H19D C19B H19E . . 109.5 ?
C18 C19B H19F . . 109.5 ?
H19D C19B H19F . . 109.5 ?
H19E C19B H19F . . 109.5 ?
C18 C20B H20D . . 109.5 ?
C18 C20B H20E . . 109.5 ?
H20D C20B H20E . . 109.5 ?
C18 C20B H20F . . 109.5 ?
H20D C20B H20F . . 109.5 ?
H20E C20B H20F . . 109.5 ?

loop_
_geom_bond_atom_site_label_1
_geom_bond_atom_site_label_2
_geom_bond_site_symmetry_2
_geom_bond_distance
_geom_bond_publ_flag
Pb1 O11 . 2.327(6) y
Pb1 O12 . 2.420(7) y
Pb1 O1 . 2.422(7) y
Pb1 O2 . 2.479(9) y
Pb1 O12 2_665 2.625(7) y
Pb1 O1 2_665 3.016(8) y
Pb1 O11 2_664 3.064(8) y
O1 C1 . 1.278(14) ?
O11 C11 . 1.293(12) ?
O12 C12 . 1.297(11) ?
O12 Pb1 2_664 2.626(7) ?
C6 C5 . 1.35(2) ?
C6 C7 . 1.398(17) ?
C6 H6 . 0.9300 ?
C7 C1 . 1.419(15) ?
C7 H7 . 0.9300 ?
C1 C2 . 1.488(15) ?
C2 O2 . 1.237(13) ?
C2 C3 . 1.419(17) ?
C12 C13 . 1.418(14) ?
C12 C11 . 1.432(13) ?
C11 C17 . 1.416(14) ?
C3 C4 . 1.372(18) ?
C3 H3 . 0.9300 ?
C5 C4 . 1.43(2) ?
C5 H5 . 0.9300 ?
C4 C8 . 1.52(2) ?
C17 C16 . 1.375(17) ?
C17 H27 . 0.9300 ?
C14 C15 . 1.384(17) ?
C14 C13 . 1.396(15) ?
C14 C18 . 1.538(19) ?
C13 H23 . 0.9300 ?
C15 C16 . 1.37(2) ?
C15 H25 . 0.9300 ?
C18 C20B . 1.495(18) ?
C18 C19A . 1.496(18) ?
C18 C19B . 1.529(19) ?
C18 C20A . 1.539(17) ?
C18 H18 . 0.9800 ?
C16 H26 . 0.9300 ?
C8 C9A . 1.509(16) ?
C8 C10A . 1.518(17) ?
C8 C10B . 1.526(19) ?
C8 C9B . 1.534(19) ?
C8 H8 . 0.9800 ?
C9A H9A . 0.9600 ?
C9A H9B . 0.9600 ?
C9A H9C . 0.9600 ?
C10A H10A . 0.9600 ?
C10A H10B . 0.9600 ?
C10A H10C . 0.9600 ?
C9B H9D . 0.9600 ?
C9B H9E . 0.9600 ?
C9B H9F . 0.9600 ?
C10B H10D . 0.9600 ?
C10B H10E . 0.9600 ?
C10B H10F . 0.9600 ?
C19A H19A . 0.9600 ?
C19A H19B . 0.9600 ?
C19A H19C . 0.9600 ?
C20A H20A . 0.9600 ?
C20A H20B . 0.9600 ?
C20A H20C . 0.9600 ?
C19B H19D . 0.9600 ?
C19B H19E . 0.9600 ?
C19B H19F . 0.9600 ?
C20B H20D . 0.9600 ?
C20B H20E . 0.9600 ?
C20B H20F . 0.9600 ?

loop_
_geom_torsion_atom_site_label_1
_geom_torsion_atom_site_label_2
_geom_torsion_atom_site_label_3
_geom_torsion_atom_site_label_4
_geom_torsion_site_symmetry_1
_geom_torsion_site_symmetry_2
_geom_torsion_site_symmetry_3
_geom_torsion_site_symmetry_4
_geom_torsion
_geom_torsion_publ_flag
O11 Pb1 O1 C1 . . . . 92.9(8) ?
O12 Pb1 O1 C1 . . . . 158.1(8) ?
O2 Pb1 O1 C1 . . . . 12.7(7) ?
O12 Pb1 O1 C1 2_665 . . . 25.7(10) ?
O12 Pb1 O11 C11 . . . . 11.0(7) ?
O1 Pb1 O11 C11 . . . . 84.0(7) ?
O2 Pb1 O11 C11 . . . . 147.2(7) ?
O12 Pb1 O11 C11 2_665 . . . -134.3(7) ?
O11 Pb1 O12 C12 . . . . -13.3(7) ?
O1 Pb1 O12 C12 . . . . -114.3(7) ?
O2 Pb1 O12 C12 . . . . -73.9(8) ?
O12 Pb1 O12 C12 2_665 . . . 29.5(7) ?
O11 Pb1 O12 Pb1 . . . 2_664 137.0(4) ?
O1 Pb1 O12 Pb1 . . . 2_664 36.0(3) ?
O2 Pb1 O12 Pb1 . . . 2_664 76.4(4) ?
O12 Pb1 O12 Pb1 2_665 . . 2_664 179.8(3) ?
C5 C6 C7 C1 . . . . -2(2) ?
Pb1 O1 C1 C7 . . . . 163.2(7) ?
Pb1 O1 C1 C2 . . . . -14.9(12) ?
C6 C7 C1 O1 . . . . 176.5(11) ?
C6 C7 C1 C2 . . . . -5.5(19) ?
O1 C1 C2 O2 . . . . 5.4(16) ?
C7 C1 C2 O2 . . . . -172.6(11) ?
O1 C1 C2 C3 . . . . -171.2(11) ?
C7 C1 C2 C3 . . . . 10.9(18) ?
Pb1 O12 C12 C13 . . . . -167.3(7) ?
Pb1 O12 C12 C13 2_664 . . . 49.7(13) ?
Pb1 O12 C12 C11 . . . . 14.6(11) ?
Pb1 O12 C12 C11 2_664 . . . -128.3(8) ?
Pb1 O11 C11 C17 . . . . 169.3(7) ?
Pb1 O11 C11 C12 . . . . -8.1(11) ?
O12 C12 C11 O11 . . . . -5.0(13) ?
C13 C12 C11 O11 . . . . 177.3(10) ?
O12 C12 C11 C17 . . . . 177.9(10) ?
C13 C12 C11 C17 . . . . 0.1(16) ?
O2 C2 C3 C4 . . . . 176.4(17) ?
C1 C2 C3 C4 . . . . -7(3) ?
C7 C6 C5 C4 . . . . 2(3) ?
C2 C3 C4 C5 . . . . -1(3) ?
C2 C3 C4 C8 . . . . -179.4(16) ?
C6 C5 C4 C3 . . . . 3(3) ?
C6 C5 C4 C8 . . . . -178.6(15) ?
C3 C2 O2 Pb1 . . . . -176.8(9) ?
C1 C2 O2 Pb1 . . . . 6.5(14) ?
O11 Pb1 O2 C2 . . . . -108.3(10) ?
O12 Pb1 O2 C2 . . . . -54.3(10) ?
O1 Pb1 O2 C2 . . . . -9.8(9) ?
O12 Pb1 O2 C2 2_665 . . . 178.6(10) ?
O11 C11 C17 C16 . . . . -176.5(13) ?
C12 C11 C17 C16 . . . . 0.7(19) ?
C15 C14 C13 C12 . . . . 1(2) ?
C18 C14 C13 C12 . . . . 177.0(12) ?
O12 C12 C13 C14 . . . . -178.3(12) ?
C11 C12 C13 C14 . . . . -1(2) ?
C13 C14 C15 C16 . . . . -2(2) ?
C18 C14 C15 C16 . . . . -178.0(16) ?
C15 C14 C18 C20B . . . . -106(3) ?
C13 C14 C18 C20B . . . . 78(3) ?
C15 C14 C18 C19A . . . . 100(2) ?
C13 C14 C18 C19A . . . . -76(2) ?
C15 C14 C18 C19B . . . . 125(3) ?
C13 C14 C18 C19B . . . . -51(3) ?
C15 C14 C18 C20A . . . . -132(2) ?
C13 C14 C18 C20A . . . . 52(3) ?
C14 C15 C16 C17 . . . . 3(3) ?
C11 C17 C16 C15 . . . . -2(3) ?
C3 C4 C8 C9A . . . . 51(2) ?
C5 C4 C8 C9A . . . . -127(2) ?
C3 C4 C8 C10A . . . . -77(2) ?
C5 C4 C8 C10A . . . . 104(2) ?
C3 C4 C8 C10B . . . . -59(4) ?
C5 C4 C8 C10B . . . . 122(3) ?
C3 C4 C8 C9B . . . . 66(3) ?
C5 C4 C8 C9B . . . . -113(3) ?
